data_7119642
loop_
_publ_author_name
'Ivanov, Maxim V.'
'Thakur, Khushabu'
'Bhatnagar, Anshul'
'Rathore, Rajendra'

_publ_section_title
;
 Isolation of a chiral anthracene cation radical: X-ray crystallography
 and computational interrogation of its racemization.
;
_journal_issue 18
_journal_name_full 'Chemical communications (Cambridge, England)'
_journal_page_first 2748
_journal_page_last 2751
_journal_paper_doi 10.1039/c6cc10307c
_journal_volume 53
_journal_year 2017
_chemical_formula_moiety 'C30 H22'
_chemical_formula_sum 'C30 H22'
_chemical_formula_weight 382.48
_chemical_name_systematic
;
 ? 
;
_space_group_crystal_system monoclinic
_space_group_IT_number 14
_space_group_name_Hall '-P 2ybc'
_space_group_name_H-M_alt 'P 1 21/c 1'
_symmetry_space_group_name_Hall '-P 2ybc'
_symmetry_space_group_name_H-M 'P 1 21/c 1'
_atom_sites_solution_hydrogens geom
_atom_sites_solution_primary iterative
_atom_sites_solution_secondary difmap
_audit_creation_date 2015-09-01
_audit_creation_method
;
Olex2 1.2
(compiled 2015.01.26 svn.r3150 for OlexSys, GUI svn.r4998)
;
_audit_update_record
;
2017-01-03 deposited with the CCDC.
2017-02-09 downloaded from the CCDC.
;
_cell_angle_alpha 90.00
_cell_angle_beta 94.4658(10)
_cell_angle_gamma 90.00
_cell_formula_units_Z 4
_cell_length_a 7.64722(7)
_cell_length_b 10.95523(14)
_cell_length_c 22.9991(3)
_cell_measurement_reflns_used 10200
_cell_measurement_temperature 100.00(10)
_cell_measurement_theta_max 73.9250
_cell_measurement_theta_min 3.8330
_cell_volume 1920.95(4)
_computing_cell_refinement
;
CrysAlisPro, Agilent Technologies,
Version 1.171.37.35 (release 13-08-2014 CrysAlis171 .NET)
(compiled Aug 13 2014,18:06:01)
;
_computing_data_collection
;
CrysAlisPro, Agilent Technologies,
Version 1.171.37.35 (release 13-08-2014 CrysAlis171 .NET)
(compiled Aug 13 2014,18:06:01)
;
_computing_data_reduction
;
CrysAlisPro, Agilent Technologies,
Version 1.171.37.35 (release 13-08-2014 CrysAlis171 .NET)
(compiled Aug 13 2014,18:06:01)
;
_computing_molecular_graphics 'Olex2 (Dolomanov et al., 2009)'
_computing_publication_material 'Olex2 (Dolomanov et al., 2009)'
_computing_structure_refinement 'XL (Sheldrick, 2008)'
_computing_structure_solution 'olex2.solve (Bourhis et al., 2015)'
_diffrn_ambient_environment N~2~
_diffrn_ambient_temperature 100.00(10)
_diffrn_detector 'CCD plate'
_diffrn_detector_area_resol_mean 10.3756
_diffrn_detector_type Atlas
_diffrn_measured_fraction_theta_full 0.999
_diffrn_measured_fraction_theta_max 0.994
_diffrn_measurement_details
;
#__ type_ start__ end____ width___ exp.time_
  1 omega  -96.00   -2.00   1.0000    1.0000
omega____ theta____ kappa____ phi______ frames
    -      -41.5237  125.0000 -180.0000 94

#__ type_ start__ end____ width___ exp.time_
  2 omega -120.00   -8.00   1.0000    1.0000
omega____ theta____ kappa____ phi______ frames
    -      -41.5237  -77.0000   90.0000 112

#__ type_ start__ end____ width___ exp.time_
  3 omega   23.00   99.00   1.0000    1.0000
omega____ theta____ kappa____ phi______ frames
    -       41.5237 -125.0000  120.0000 76

#__ type_ start__ end____ width___ exp.time_
  4 omega   23.00   99.00   1.0000    1.0000
omega____ theta____ kappa____ phi______ frames
    -       41.5237 -125.0000 -120.0000 76

#__ type_ start__ end____ width___ exp.time_
  5 omega   34.00   98.00   1.0000    1.0000
omega____ theta____ kappa____ phi______ frames
    -      108.2878  -45.0000  -30.0000 64

#__ type_ start__ end____ width___ exp.time_
  6 omega   30.00   90.00   1.0000    1.0000
omega____ theta____ kappa____ phi______ frames
    -      108.2878  -30.0000   90.0000 60

#__ type_ start__ end____ width___ exp.time_
  7 omega   34.00   98.00   1.0000    1.0000
omega____ theta____ kappa____ phi______ frames
    -      108.2878  -45.0000  150.0000 64

#__ type_ start__ end____ width___ exp.time_
  8 omega   78.00  178.00   1.0000    1.0000
omega____ theta____ kappa____ phi______ frames
    -      108.2878   30.0000  -90.0000 100

#__ type_ start__ end____ width___ exp.time_
  9 omega   34.00   98.00   1.0000    1.0000
omega____ theta____ kappa____ phi______ frames
    -      108.2878  -45.0000   30.0000 64

#__ type_ start__ end____ width___ exp.time_
 10 omega   24.00  109.00   1.0000    1.0000
omega____ theta____ kappa____ phi______ frames
    -      108.2878  -94.0000  -60.0000 85

#__ type_ start__ end____ width___ exp.time_
 11 omega   81.00  178.00   1.0000    1.0000
omega____ theta____ kappa____ phi______ frames
    -      108.2878   45.0000    0.0000 97

#__ type_ start__ end____ width___ exp.time_
 12 omega -124.00  -79.00   1.0000    1.0000
omega____ theta____ kappa____ phi______ frames
    -      -41.5237  -99.0000 -180.0000 45

#__ type_ start__ end____ width___ exp.time_
 13 omega -117.00  -10.00   1.0000    1.0000
omega____ theta____ kappa____ phi______ frames
    -      -41.5237  -67.0000  -31.0000 107

#__ type_ start__ end____ width___ exp.time_
 14 omega -120.00   -8.00   1.0000    1.0000
omega____ theta____ kappa____ phi______ frames
    -      -41.5237  -77.0000 -150.0000 112

#__ type_ start__ end____ width___ exp.time_
 15 omega   78.00  178.00   1.0000    1.0000
omega____ theta____ kappa____ phi______ frames
    -      108.2878   30.0000   60.0000 100

#__ type_ start__ end____ width___ exp.time_
 16 omega   78.00  178.00   1.0000    1.0000
omega____ theta____ kappa____ phi______ frames
    -      108.2878   30.0000 -180.0000 100

#__ type_ start__ end____ width___ exp.time_
 17 omega   24.00  109.00   1.0000    1.0000
omega____ theta____ kappa____ phi______ frames
    -      108.2878  -94.0000  150.0000 85

#__ type_ start__ end____ width___ exp.time_
 18 omega   78.00  129.00   1.0000    1.0000
omega____ theta____ kappa____ phi______ frames
    -      108.2878   61.0000  -60.0000 51

#__ type_ start__ end____ width___ exp.time_
 19 omega   24.00  109.00   1.0000    1.0000
omega____ theta____ kappa____ phi______ frames
    -      108.2878  -94.0000    0.0000 85

#__ type_ start__ end____ width___ exp.time_
 20 omega   78.00  178.00   1.0000    1.0000
omega____ theta____ kappa____ phi______ frames
    -      108.2878   30.0000  120.0000 100
;
_diffrn_measurement_device 'four-circle diffractometer'
_diffrn_measurement_device_type 'SuperNova, Dual, Cu at zero, Atlas'
_diffrn_measurement_method '\w scans'
_diffrn_orient_matrix_UB_11 -0.0829593000
_diffrn_orient_matrix_UB_12 0.0881093000
_diffrn_orient_matrix_UB_13 0.0422376000
_diffrn_orient_matrix_UB_21 0.1830553000
_diffrn_orient_matrix_UB_22 0.0276618000
_diffrn_orient_matrix_UB_23 0.0298948000
_diffrn_orient_matrix_UB_31 0.0211219000
_diffrn_orient_matrix_UB_32 0.1060213000
_diffrn_orient_matrix_UB_33 -0.0428650000
_diffrn_radiation_monochromator mirror
_diffrn_radiation_probe x-ray
_diffrn_radiation_type CuK\a
_diffrn_radiation_wavelength 1.54184
_diffrn_reflns_av_R_equivalents 0.0259
_diffrn_reflns_av_unetI/netI 0.0161
_diffrn_reflns_limit_h_max 9
_diffrn_reflns_limit_h_min -9
_diffrn_reflns_limit_k_max 13
_diffrn_reflns_limit_k_min -12
_diffrn_reflns_limit_l_max 28
_diffrn_reflns_limit_l_min -28
_diffrn_reflns_number 18803
_diffrn_reflns_theta_full 72.00
_diffrn_reflns_theta_max 74.09
_diffrn_reflns_theta_min 3.86
_diffrn_source 'sealed X-ray tube'
_diffrn_source_type 'SuperNova (Cu) X-ray Source'
_exptl_absorpt_coefficient_mu 0.565
_exptl_absorpt_correction_T_max 0.934
_exptl_absorpt_correction_T_min 0.866
_exptl_absorpt_correction_type gaussian
_exptl_absorpt_process_details
;
CrysAlisPro, Agilent Technologies,
Version 1.171.37.35 (release 13-08-2014 CrysAlis171 .NET)
(compiled Aug 13 2014,18:06:01)
Numerical absorption correction based on gaussian integration over
            a multifaceted crystal model
Empirical absorption correction using spherical harmonics,
 implemented in SCALE3 ABSPACK scaling algorithm.
;
_exptl_crystal_colour yellow
_exptl_crystal_colour_primary yellow
_exptl_crystal_density_diffrn 1.323
_exptl_crystal_density_method 'not measured'
_exptl_crystal_description prism
_exptl_crystal_F_000 808
_exptl_crystal_size_max 0.3865
_exptl_crystal_size_mid 0.1456
_exptl_crystal_size_min 0.1293
_refine_diff_density_max 0.224
_refine_diff_density_min -0.194
_refine_diff_density_rms 0.045
_refine_ls_extinction_method none
_refine_ls_goodness_of_fit_ref 1.045
_refine_ls_hydrogen_treatment constr
_refine_ls_matrix_type full
_refine_ls_number_parameters 271
_refine_ls_number_reflns 3895
_refine_ls_number_restraints 0
_refine_ls_restrained_S_all 1.045
_refine_ls_R_factor_all 0.0420
_refine_ls_R_factor_gt 0.0370
_refine_ls_shift/su_max 0.000
_refine_ls_shift/su_mean 0.000
_refine_ls_structure_factor_coef Fsqd
_refine_ls_weighting_details 'calc w=1/[\s^2^(Fo^2^)+(0.0504P)^2^+0.6384P] where P=(Fo^2^+2Fc^2^)/3'
_refine_ls_weighting_scheme calc
_refine_ls_wR_factor_gt 0.0928
_refine_ls_wR_factor_ref 0.0975
_reflns_number_gt 3466
_reflns_number_total 3895
_reflns_threshold_expression >2sigma(I)
_cod_data_source_file c6cc10307c2.cif
_cod_data_source_block raj25q
_cod_depositor_comments 'Adding full bibliography for 7119641--7119642.cif.'
_cod_database_code 7119642
_chemical_oxdiff_formula 'C30 H22'
_reflns_odcompleteness_completeness 99.92
_reflns_odcompleteness_iscentric 1
_reflns_odcompleteness_theta 66.97
_olex2_refinement_description
;
1. Fixed Uiso
 At 1.2 times of:
  All C(H) groups, All C(H,H) groups
2.a Secondary CH2 refined with riding coordinates:
 C21(H21A,H21B), C22(H22A,H22B), C29(H29A,H29B), C30(H30A,H30B)
2.b Aromatic/amide H refined with riding coordinates:
 C3(H3), C4(H4), C5(H5), C10(H10), C11(H11), C12(H12), C16(H16), C17(H17),
 C18(H18), C19(H19), C24(H24), C25(H25), C26(H26), C27(H27)
;
_olex2_date_sample_submission 2015-08-31
_olex2_submission_special_instructions 'No special instructions were received'

loop_
_space_group_symop_id
_space_group_symop_operation_xyz
1 'x, y, z'
2 '-x, y+1/2, -z+1/2'
3 '-x, -y, -z'
4 'x, -y-1/2, z-1/2'

loop_
_atom_site_label
_atom_site_type_symbol
_atom_site_fract_x
_atom_site_fract_y
_atom_site_fract_z
_atom_site_U_iso_or_equiv
_atom_site_adp_type
_atom_site_occupancy
_atom_site_calc_flag
_atom_site_refinement_flags_posn
C1 C 0.39749(13) 0.45591(10) 0.13544(5) 0.0168(2) Uani 1 d .
C2 C 0.53439(13) 0.45921(10) 0.09683(5) 0.0169(2) Uani 1 d .
C3 C 0.59010(14) 0.57521(10) 0.07651(5) 0.0183(2) Uani 1 d .
H3 H 0.5451 0.6478 0.0923 0.022 Uiso 1 calc R
C4 C 0.70640(14) 0.58314(11) 0.03491(5) 0.0195(2) Uani 1 d .
H4 H 0.7385 0.6606 0.0205 0.023 Uiso 1 calc R
C5 C 0.77890(14) 0.47568(11) 0.01342(5) 0.0196(2) Uani 1 d .
H5 H 0.8596 0.4827 -0.0158 0.023 Uiso 1 calc R
C6 C 0.73872(14) 0.36161(11) 0.03261(5) 0.0184(2) Uani 1 d .
C7 C 0.60850(13) 0.34877(10) 0.07490(5) 0.0171(2) Uani 1 d .
C8 C 0.54428(14) 0.23610(10) 0.09488(5) 0.0177(2) Uani 1 d .
C9 C 0.38132(14) 0.23560(10) 0.12097(5) 0.0179(2) Uani 1 d .
C10 C 0.29175(15) 0.12240(11) 0.12787(5) 0.0227(2) Uani 1 d .
H10 H 0.3441 0.0487 0.1161 0.027 Uiso 1 calc R
C11 C 0.13355(16) 0.11812(12) 0.15086(6) 0.0272(3) Uani 1 d .
H11 H 0.0768 0.0419 0.1552 0.033 Uiso 1 calc R
C12 C 0.05361(15) 0.22666(11) 0.16820(5) 0.0246(3) Uani 1 d .
H12 H -0.0584 0.2220 0.1833 0.030 Uiso 1 calc R
C13 C 0.13127(14) 0.33851(11) 0.16411(5) 0.0197(2) Uani 1 d .
C14 C 0.30153(14) 0.34676(10) 0.14027(5) 0.0172(2) Uani 1 d .
C15 C 0.37237(14) 0.56912(10) 0.17010(5) 0.0179(2) Uani 1 d .
C16 C 0.52094(15) 0.62036(10) 0.20042(5) 0.0200(2) Uani 1 d .
H16 H 0.6302 0.5790 0.2005 0.024 Uiso 1 calc R
C17 C 0.51197(16) 0.72992(11) 0.23024(5) 0.0241(3) Uani 1 d .
H17 H 0.6139 0.7626 0.2508 0.029 Uiso 1 calc R
C18 C 0.35369(18) 0.79141(12) 0.22986(6) 0.0288(3) Uani 1 d .
H18 H 0.3474 0.8682 0.2488 0.035 Uiso 1 calc R
C19 C 0.20439(17) 0.74017(11) 0.20169(5) 0.0264(3) Uani 1 d .
H19 H 0.0955 0.7818 0.2022 0.032 Uiso 1 calc R
C20 C 0.21078(15) 0.62859(11) 0.17252(5) 0.0201(2) Uani 1 d .
C21 C 0.04651(15) 0.56587(11) 0.14899(5) 0.0224(3) Uani 1 d .
H21A H 0.0529 0.5483 0.1070 0.027 Uiso 1 calc R
H21B H -0.0558 0.6196 0.1533 0.027 Uiso 1 calc R
C22 C 0.02435(14) 0.44663(11) 0.18229(5) 0.0222(2) Uani 1 d .
H22A H 0.0552 0.4623 0.2242 0.027 Uiso 1 calc R
H22B H -0.1012 0.4235 0.1780 0.027 Uiso 1 calc R
C23 C 0.63934(14) 0.11671(10) 0.09274(5) 0.0188(2) Uani 1 d .
C24 C 0.66476(14) 0.04864(10) 0.14453(5) 0.0208(2) Uani 1 d .
H24 H 0.6261 0.0810 0.1796 0.025 Uiso 1 calc R
C25 C 0.74534(15) -0.06497(11) 0.14528(5) 0.0230(2) Uani 1 d .
H25 H 0.7612 -0.1097 0.1807 0.028 Uiso 1 calc R
C26 C 0.80283(15) -0.11334(11) 0.09428(6) 0.0249(3) Uani 1 d .
H26 H 0.8559 -0.1918 0.0944 0.030 Uiso 1 calc R
C27 C 0.78195(15) -0.04603(11) 0.04323(5) 0.0242(3) Uani 1 d .
H27 H 0.8229 -0.0785 0.0085 0.029 Uiso 1 calc R
C28 C 0.70195(14) 0.06863(11) 0.04186(5) 0.0208(2) Uani 1 d .
C29 C 0.70231(16) 0.14679(11) -0.01151(5) 0.0246(3) Uani 1 d .
H29A H 0.5819 0.1754 -0.0233 0.030 Uiso 1 calc R
H29B H 0.7453 0.0994 -0.0442 0.030 Uiso 1 calc R
C30 C 0.82324(16) 0.25623(11) 0.00292(5) 0.0242(3) Uani 1 d .
H30A H 0.9255 0.2279 0.0284 0.029 Uiso 1 calc R
H30B H 0.8678 0.2863 -0.0337 0.029 Uiso 1 calc R

loop_
_atom_site_aniso_label
_atom_site_aniso_U_11
_atom_site_aniso_U_22
_atom_site_aniso_U_33
_atom_site_aniso_U_23
_atom_site_aniso_U_13
_atom_site_aniso_U_12
C1 0.0148(5) 0.0206(5) 0.0150(5) 0.0000(4) 0.0007(4) 0.0019(4)
C2 0.0146(5) 0.0203(6) 0.0157(5) -0.0009(4) 0.0004(4) -0.0002(4)
C3 0.0176(5) 0.0188(5) 0.0183(5) -0.0015(4) 0.0009(4) -0.0001(4)
C4 0.0187(5) 0.0207(6) 0.0188(5) 0.0016(4) 0.0010(4) -0.0039(4)
C5 0.0161(5) 0.0266(6) 0.0164(5) -0.0008(4) 0.0037(4) -0.0028(4)
C6 0.0149(5) 0.0236(6) 0.0169(5) -0.0018(4) 0.0021(4) -0.0001(4)
C7 0.0143(5) 0.0214(6) 0.0154(5) -0.0014(4) 0.0009(4) 0.0004(4)
C8 0.0172(5) 0.0197(5) 0.0163(5) -0.0030(4) 0.0024(4) -0.0008(4)
C9 0.0171(5) 0.0202(6) 0.0165(5) -0.0019(4) 0.0017(4) -0.0015(4)
C10 0.0209(5) 0.0212(6) 0.0264(6) -0.0055(5) 0.0047(4) -0.0032(4)
C11 0.0240(6) 0.0244(6) 0.0341(7) -0.0051(5) 0.0078(5) -0.0086(5)
C12 0.0173(5) 0.0302(7) 0.0273(6) -0.0051(5) 0.0077(4) -0.0055(5)
C13 0.0160(5) 0.0258(6) 0.0174(5) -0.0023(4) 0.0021(4) -0.0012(4)
C14 0.0151(5) 0.0215(6) 0.0150(5) -0.0011(4) 0.0017(4) 0.0000(4)
C15 0.0195(5) 0.0188(5) 0.0159(5) 0.0013(4) 0.0049(4) 0.0003(4)
C16 0.0217(5) 0.0216(6) 0.0172(5) 0.0020(4) 0.0049(4) -0.0017(4)
C17 0.0300(6) 0.0247(6) 0.0184(5) -0.0018(5) 0.0069(5) -0.0073(5)
C18 0.0398(7) 0.0213(6) 0.0271(6) -0.0064(5) 0.0137(5) -0.0028(5)
C19 0.0297(6) 0.0240(6) 0.0269(6) -0.0001(5) 0.0111(5) 0.0057(5)
C20 0.0222(5) 0.0226(6) 0.0164(5) 0.0024(4) 0.0065(4) 0.0030(4)
C21 0.0182(5) 0.0288(6) 0.0205(6) 0.0006(5) 0.0038(4) 0.0055(4)
C22 0.0161(5) 0.0284(6) 0.0229(6) -0.0019(5) 0.0060(4) 0.0000(4)
C23 0.0149(5) 0.0189(5) 0.0229(6) -0.0024(4) 0.0039(4) -0.0028(4)
C24 0.0183(5) 0.0206(6) 0.0241(6) -0.0022(4) 0.0054(4) -0.0032(4)
C25 0.0210(5) 0.0198(6) 0.0285(6) 0.0017(5) 0.0032(5) -0.0032(4)
C26 0.0230(6) 0.0163(6) 0.0355(7) -0.0036(5) 0.0028(5) -0.0002(4)
C27 0.0232(6) 0.0223(6) 0.0276(6) -0.0072(5) 0.0053(5) -0.0011(5)
C28 0.0178(5) 0.0210(6) 0.0239(6) -0.0040(4) 0.0032(4) -0.0014(4)
C29 0.0290(6) 0.0247(6) 0.0210(6) -0.0053(5) 0.0070(5) 0.0020(5)
C30 0.0244(6) 0.0253(6) 0.0244(6) -0.0008(5) 0.0111(5) 0.0015(5)

loop_
_atom_type_symbol
_atom_type_description
_atom_type_scat_dispersion_real
_atom_type_scat_dispersion_imag
_atom_type_scat_source
C C 0.0181 0.0091 'International Tables Vol C Tables 4.2.6.8 and 6.1.1.4'
H H 0.0000 0.0000 'International Tables Vol C Tables 4.2.6.8 and 6.1.1.4'

loop_
_exptl_crystal_face_index_h
_exptl_crystal_face_index_k
_exptl_crystal_face_index_l
_exptl_crystal_face_perp_dist
_exptl_oxdiff_crystal_face_indexfrac_h
_exptl_oxdiff_crystal_face_indexfrac_k
_exptl_oxdiff_crystal_face_indexfrac_l
_exptl_oxdiff_crystal_face_x
_exptl_oxdiff_crystal_face_y
_exptl_oxdiff_crystal_face_z
0 5 -10 0.0772 0.0010 5.0042 -9.9907 0.0189 -0.1601 0.9588
0 -5 10 0.0522 -0.0010 -5.0042 9.9907 -0.0189 0.1601 -0.9588
5 0 -6 0.1497 4.9999 -0.0040 -6.0029 -0.6687 0.7357 0.3625
0 -5 -10 0.0728 -0.0030 -5.0021 -9.9950 -0.8626 -0.4377 -0.1020
0 5 10 0.0728 0.0030 5.0021 9.9950 0.8626 0.4377 0.1020
-4 -3 6 0.1696 -4.0010 -2.9988 6.0002 0.3211 -0.6360 -0.6596
-3 -3 -9 0.1273 -3.0024 -2.9982 -8.9905 -0.3948 -0.9013 0.0041
4 1 7 0.1588 4.0015 0.9962 6.9897 0.0510 0.9690 -0.1095
-4 2 7 0.1878 -3.9989 2.0042 7.0016 0.8041 -0.4673 -0.1721

loop_
_geom_angle_atom_site_label_1
_geom_angle_atom_site_label_2
_geom_angle_atom_site_label_3
_geom_angle
C2 C1 C15 116.26(9)
C14 C1 C2 118.82(10)
C14 C1 C15 124.86(9)
C1 C2 C3 118.57(10)
C1 C2 C7 121.59(10)
C3 C2 C7 119.70(9)
C2 C3 H3 119.5
C4 C3 C2 120.99(10)
C4 C3 H3 119.5
C3 C4 H4 120.3
C3 C4 C5 119.41(10)
C5 C4 H4 120.3
C4 C5 H5 118.4
C6 C5 C4 123.12(10)
C6 C5 H5 118.4
C5 C6 C7 119.18(10)
C5 C6 C30 115.92(10)
C7 C6 C30 124.62(10)
C2 C7 C6 117.46(10)
C8 C7 C2 117.46(9)
C8 C7 C6 125.05(10)
C7 C8 C9 118.44(10)
C7 C8 C23 124.59(9)
C9 C8 C23 116.92(10)
C8 C9 C10 119.46(10)
C8 C9 C14 121.97(10)
C10 C9 C14 118.57(10)
C9 C10 H10 119.3
C11 C10 C9 121.42(11)
C11 C10 H10 119.3
C10 C11 H11 120.0
C10 C11 C12 120.02(11)
C12 C11 H11 120.0
C11 C12 H12 118.8
C13 C12 C11 122.43(10)
C13 C12 H12 118.8
C12 C13 C14 119.19(10)
C12 C13 C22 115.74(10)
C14 C13 C22 124.97(10)
C1 C14 C9 117.03(9)
C1 C14 C13 124.63(10)
C9 C14 C13 118.33(10)
C16 C15 C1 117.66(10)
C20 C15 C1 123.85(10)
C20 C15 C16 118.46(10)
C15 C16 H16 119.2
C17 C16 C15 121.51(11)
C17 C16 H16 119.2
C16 C17 H17 120.2
C18 C17 C16 119.66(12)
C18 C17 H17 120.2
C17 C18 H18 120.2
C17 C18 C19 119.58(11)
C19 C18 H18 120.2
C18 C19 H19 119.3
C18 C19 C20 121.34(11)
C20 C19 H19 119.3
C15 C20 C21 119.36(10)
C19 C20 C15 119.31(11)
C19 C20 C21 121.05(10)
C20 C21 H21A 109.8
C20 C21 H21B 109.8
C20 C21 C22 109.49(10)
H21A C21 H21B 108.2
C22 C21 H21A 109.8
C22 C21 H21B 109.8
C13 C22 C21 116.46(9)
C13 C22 H22A 108.2
C13 C22 H22B 108.2
C21 C22 H22A 108.2
C21 C22 H22B 108.2
H22A C22 H22B 107.3
C24 C23 C8 118.07(10)
C28 C23 C8 123.60(10)
C28 C23 C24 118.32(10)
C23 C24 H24 119.4
C25 C24 C23 121.21(11)
C25 C24 H24 119.4
C24 C25 H25 120.0
C24 C25 C26 120.05(11)
C26 C25 H25 120.0
C25 C26 H26 120.3
C27 C26 C25 119.30(11)
C27 C26 H26 120.3
C26 C27 H27 119.4
C26 C27 C28 121.29(11)
C28 C27 H27 119.4
C23 C28 C29 119.50(10)
C27 C28 C23 119.79(11)
C27 C28 C29 120.28(10)
C28 C29 H29A 110.1
C28 C29 H29B 110.1
C28 C29 C30 108.01(10)
H29A C29 H29B 108.4
C30 C29 H29A 110.1
C30 C29 H29B 110.1
C6 C30 C29 115.00(9)
C6 C30 H30A 108.5
C6 C30 H30B 108.5
C29 C30 H30A 108.5
C29 C30 H30B 108.5
H30A C30 H30B 107.5

loop_
_geom_bond_atom_site_label_1
_geom_bond_atom_site_label_2
_geom_bond_distance
C1 C2 1.4250(14)
C1 C14 1.4119(15)
C1 C15 1.4949(15)
C2 C3 1.4303(15)
C2 C7 1.4436(15)
C3 H3 0.9500
C3 C4 1.3588(15)
C4 H4 0.9500
C4 C5 1.4072(16)
C5 H5 0.9500
C5 C6 1.3681(16)
C6 C7 1.4521(14)
C6 C30 1.5119(15)
C7 C8 1.4181(15)
C8 C9 1.4247(15)
C8 C23 1.4990(15)
C9 C10 1.4314(16)
C9 C14 1.4472(15)
C10 H10 0.9500
C10 C11 1.3583(16)
C11 H11 0.9500
C11 C12 1.4087(17)
C12 H12 0.9500
C12 C13 1.3680(16)
C13 C14 1.4544(15)
C13 C22 1.5164(16)
C15 C16 1.4032(16)
C15 C20 1.4019(15)
C16 H16 0.9500
C16 C17 1.3866(16)
C17 H17 0.9500
C17 C18 1.3847(18)
C18 H18 0.9500
C18 C19 1.3867(19)
C19 H19 0.9500
C19 C20 1.3971(17)
C20 C21 1.4957(16)
C21 H21A 0.9900
C21 H21B 0.9900
C21 C22 1.5304(16)
C22 H22A 0.9900
C22 H22B 0.9900
C23 C24 1.4058(16)
C23 C28 1.4013(16)
C24 H24 0.9500
C24 C25 1.3884(16)
C25 H25 0.9500
C25 C26 1.3892(17)
C26 H26 0.9500
C26 C27 1.3853(18)
C27 H27 0.9500
C27 C28 1.3965(17)
C28 C29 1.4968(17)
C29 H29A 0.9900
C29 H29B 0.9900
C29 C30 1.5346(17)
C30 H30A 0.9900
C30 H30B 0.9900

loop_
_geom_torsion_atom_site_label_1
_geom_torsion_atom_site_label_2
_geom_torsion_atom_site_label_3
_geom_torsion_atom_site_label_4
_geom_torsion
C1 C2 C3 C4 -172.86(10)
C1 C2 C7 C6 175.76(10)
C1 C2 C7 C8 -2.21(15)
C1 C15 C16 C17 175.34(10)
C1 C15 C20 C19 -173.93(10)
C1 C15 C20 C21 12.02(16)
C2 C1 C14 C9 19.31(15)
C2 C1 C14 C13 -161.91(10)
C2 C1 C15 C16 -49.90(14)
C2 C1 C15 C20 128.06(11)
C2 C3 C4 C5 -2.85(16)
C2 C7 C8 C9 17.65(15)
C2 C7 C8 C23 -159.80(10)
C3 C2 C7 C6 0.16(15)
C3 C2 C7 C8 -177.81(10)
C3 C4 C5 C6 -0.31(17)
C4 C5 C6 C7 3.34(16)
C4 C5 C6 C30 177.59(10)
C5 C6 C7 C2 -3.14(15)
C5 C6 C7 C8 174.66(10)
C5 C6 C30 C29 -138.00(11)
C6 C7 C8 C9 -160.15(10)
C6 C7 C8 C23 22.40(17)
C7 C2 C3 C4 2.87(16)
C7 C6 C30 C29 35.89(16)
C7 C8 C9 C10 164.15(10)
C7 C8 C9 C14 -15.08(16)
C7 C8 C23 C24 127.33(12)
C7 C8 C23 C28 -53.58(16)
C8 C9 C10 C11 -177.94(11)
C8 C9 C14 C1 -3.79(16)
C8 C9 C14 C13 177.35(10)
C8 C23 C24 C25 177.36(10)
C8 C23 C28 C27 -177.01(10)
C8 C23 C28 C29 10.43(16)
C9 C8 C23 C24 -50.15(14)
C9 C8 C23 C28 128.94(11)
C9 C10 C11 C12 0.38(19)
C10 C9 C14 C1 176.98(10)
C10 C9 C14 C13 -1.89(15)
C10 C11 C12 C13 -1.5(2)
C11 C12 C13 C14 0.89(18)
C11 C12 C13 C22 177.56(11)
C12 C13 C14 C1 -177.94(11)
C12 C13 C14 C9 0.83(16)
C12 C13 C22 C21 -146.32(11)
C14 C1 C2 C3 158.82(10)
C14 C1 C2 C7 -16.82(15)
C14 C1 C15 C16 127.26(12)
C14 C1 C15 C20 -54.78(16)
C14 C9 C10 C11 1.31(17)
C14 C13 C22 C21 30.14(16)
C15 C1 C2 C3 -23.84(14)
C15 C1 C2 C7 160.52(10)
C15 C1 C14 C9 -157.79(10)
C15 C1 C14 C13 21.00(17)
C15 C16 C17 C18 -0.64(17)
C15 C20 C21 C22 60.21(13)
C16 C15 C20 C19 4.01(16)
C16 C15 C20 C21 -170.04(10)
C16 C17 C18 C19 2.68(18)
C17 C18 C19 C20 -1.35(19)
C18 C19 C20 C15 -2.05(18)
C18 C19 C20 C21 171.90(11)
C19 C20 C21 C22 -113.73(12)
C20 C15 C16 C17 -2.73(16)
C20 C21 C22 C13 -80.05(12)
C22 C13 C14 C1 5.72(17)
C22 C13 C14 C9 -175.51(10)
C23 C8 C9 C10 -18.21(15)
C23 C8 C9 C14 162.56(10)
C23 C24 C25 C26 0.11(17)
C23 C28 C29 C30 62.11(13)
C24 C23 C28 C27 2.07(16)
C24 C23 C28 C29 -170.48(10)
C24 C25 C26 C27 1.27(17)
C25 C26 C27 C28 -0.96(18)
C26 C27 C28 C23 -0.74(17)
C26 C27 C28 C29 171.76(11)
C27 C28 C29 C30 -110.41(12)
C28 C23 C24 C25 -1.78(16)
C28 C29 C30 C6 -83.85(12)
C30 C6 C7 C2 -176.86(10)
C30 C6 C7 C8 0.94(17)
